data_7010645
loop_
_publ_author_name
'Braunstein, Pierre'
'Cura, Elisabeth'
'Herberich, Gerhard E.'

_publ_section_title
;
 Heterometallic complexes and clusters with 2-boratanaphthalene
 ligands&#x200A;&#x2020;
;
_journal_issue 11
_journal_name_full 'Journal of the Chemical Society, Dalton Transactions'
_journal_page_first 1754
_journal_paper_doi 10.1039/b101556g
_journal_year 2001
_chemical_formula_moiety 'C37 H38 Au B Mo N O3 P'
_chemical_formula_sum 'C37 H38 Au B Mo N O3 P'
_chemical_formula_weight 879.41
_space_group_IT_number 14
_symmetry_cell_setting monoclinic
_symmetry_space_group_name_Hall '-P 2ybc'
_symmetry_space_group_name_H-M 'P 1 21/c 1'
_cell_angle_alpha 90
_cell_angle_beta 100.148(8)
_cell_angle_gamma 90
_cell_formula_units_Z 4
_cell_length_a 17.8519(8)
_cell_length_b 10.3946(6)
_cell_length_c 19.1659(8)
_cell_measurement_reflns_used 8427
_cell_measurement_temperature 294
_cell_measurement_theta_max 27.5
_cell_measurement_theta_min 1.4
_cell_volume 3500.9(3)
_computing_publication_material CIFGEN_IN_OpenMoleN_(_1997)
_computing_structure_refinement LSFM_OpenMoleN_(_1997)
_computing_structure_solution Direct_methods_(SIR,_Burla_et_al.,_1989)
_diffrn_ambient_temperature 294
_diffrn_measurement_details
;
8427 reflections were collected using program Collect
("Collect" Data collection software, Nonius B.V., 1998)
The conditions were as follow : crystal to detector distance =  36. mm.
Scan angle =  1.8 deg 1 scans of   40 sec per frame.
Data collection was divided into  4 set(s)
with the following starting angles and number of frames :

Set 1 Theta =    6.40 Omega =    0.00 Kappa =    0.00  101 frames
Set 2 Theta =   -1.10 Kappa = -130.00 Phi   =    0.00   21 frames
Set 3 Theta =   -5.50 Kappa = -169.00 Phi   =    0.00   23 frames
Set 4 Theta =   -6.40 Kappa =  -86.00 Phi   =    0.00   26 frames
Friedel pairs were averaged. Internal R = 0.03
;
_diffrn_measurement_device_type KappaCCD
_diffrn_measurement_method '\p scans'
_diffrn_radiation_monochromator graphite
_diffrn_radiation_type Mo-K\a
_diffrn_radiation_wavelength 0.71073
_diffrn_reflns_av_R_equivalents 0.030
_diffrn_reflns_av_sigmaI/netI 0.333
_diffrn_reflns_limit_h_max 23
_diffrn_reflns_limit_h_min 0
_diffrn_reflns_limit_k_max 13
_diffrn_reflns_limit_k_min 0
_diffrn_reflns_limit_l_max 24
_diffrn_reflns_limit_l_min -24
_diffrn_reflns_number 8427
_diffrn_reflns_theta_max 27.48
_diffrn_reflns_theta_min 2.5
_diffrn_source xray_tube
_diffrn_standards_decay_% 0
_exptl_absorpt_coefficient_mu 4.625
_exptl_absorpt_correction_type none
_exptl_crystal_colour orange
_exptl_crystal_density_diffrn 1.67
_exptl_crystal_density_method none
_exptl_crystal_description prism
_exptl_crystal_F_000 1728
_exptl_crystal_size_max 0.18
_exptl_crystal_size_mid 0.15
_exptl_crystal_size_min 0.12
_refine_diff_density_max 0.611
_refine_diff_density_min -0.143
_refine_ls_extinction_method none
_refine_ls_goodness_of_fit_all 9.870
_refine_ls_goodness_of_fit_ref 1.031
_refine_ls_hydrogen_treatment noref
_refine_ls_matrix_type full
_refine_ls_number_constraints 0
_refine_ls_number_parameters 406
_refine_ls_number_reflns 6860
_refine_ls_number_restraints 0
_refine_ls_R_factor_all 0.030
_refine_ls_R_factor_gt 0.022
_refine_ls_shift/esd_mean 0.001
_refine_ls_shift/su_max 0.030
_refine_ls_structure_factor_coef F
_refine_ls_weighting_scheme sigma
_refine_ls_wR_factor_all 6.000
_refine_ls_wR_factor_ref 0.031
_reflns_number_gt 6860
_reflns_number_total 8427
_reflns_threshold_expression >3.0\s(I)
_cod_data_source_file b101556g.txt
_cod_data_source_block st536
_cod_original_cell_volume 3500.9(6)
_cod_database_code 7010645

loop_
_symmetry_equiv_pos_as_xyz
x,y,z
-x,1/2+y,1/2-z
-x,-y,-z
+x,1/2-y,1/2+z

loop_
_atom_site_label
_atom_site_fract_x
_atom_site_fract_y
_atom_site_fract_z
_atom_site_U_iso_or_equiv
_atom_site_adp_type
_atom_site_calc_flag
_atom_site_calc_attached_atom
_atom_site_type_symbol
AU 0.69087(1) -0.04606(1) 0.59237(1) 0.02602(5) Uani ? ? Au
MO 0.79496(1) -0.20922(2) 0.55224(1) 0.01906(9) Uani ? ? Mo
P 0.61215(4) 0.06595(6) 0.65149(4) 0.0245(3) Uani ? ? P
C1 0.6001(1) 0.2369(3) 0.6334(1) 0.026(1) Uani ? ? C
C2 0.5983(1) 0.2793(3) 0.5639(1) 0.030(1) Uani ? ? C
C3 0.5828(2) 0.4074(3) 0.5468(2) 0.037(1) Uani ? ? C
C4 0.5706(1) 0.4947(3) 0.5986(2) 0.035(1) Uani ? ? C
C5 0.5746(2) 0.4543(2) 0.6674(2) 0.038(2) Uani ? ? C
C6 0.5891(1) 0.3256(3) 0.6851(1) 0.033(1) Uani ? ? C
C7 0.5154(1) 0.0018(3) 0.6368(1) 0.028(1) Uani ? ? C
C8 0.5044(2) -0.1308(3) 0.6284(2) 0.043(2) Uani ? ? C
C9 0.4325(2) -0.1846(3) 0.6202(2) 0.048(2) Uani ? ? C
C10 0.3706(2) -0.1054(4) 0.6181(2) 0.050(2) Uani ? ? C
C11 0.3796(2) 0.0252(4) 0.6255(2) 0.056(2) Uani ? ? C
C12 0.4517(2) 0.0813(3) 0.6359(2) 0.044(2) Uani ? ? C
C13 0.6458(1) 0.0532(2) 0.7468(1) 0.027(1) Uani ? ? C
C14 0.7142(1) 0.1128(3) 0.7761(1) 0.038(2) Uani ? ? C
C15 0.7434(2) 0.0988(3) 0.8483(2) 0.044(2) Uani ? ? C
C16 0.7052(2) 0.0249(3) 0.8906(2) 0.039(2) Uani ? ? C
C17 0.6376(2) -0.0341(3) 0.8618(2) 0.039(2) Uani ? ? C
C18 0.6086(1) -0.0206(3) 0.7904(1) 0.032(1) Uani ? ? C
C19 0.6854(1) -0.2480(2) 0.5223(1) 0.022(1) Uani ? ? C
O1 0.62365(9) -0.2839(2) 0.5001(1) 0.0318(9) Uani ? ? O
C20 0.7942(1) -0.2354(3) 0.4499(1) 0.027(1) Uani ? ? C
O2 0.7933(1) -0.2477(2) 0.3899(1) 0.042(1) Uani ? ? O
C21 0.8050(1) -0.0267(2) 0.5249(1) 0.027(1) Uani ? ? C
O3 0.8163(1) 0.0764(2) 0.5056(1) 0.041(1) Uani ? ? O
C22 0.8242(1) -0.4047(2) 0.6220(1) 0.024(1) Uani ? ? C
C23 0.8837(1) -0.3830(2) 0.5810(1) 0.025(1) Uani ? ? C
C24 0.9256(1) -0.2645(3) 0.5862(1) 0.026(1) Uani ? ? C
B 0.9221(1) -0.1669(3) 0.6459(2) 0.026(1) Uani ? ? B
C25 0.8493(1) -0.1913(2) 0.6791(1) 0.025(1) Uani ? ? C
C26 0.8055(1) -0.3039(3) 0.6689(1) 0.025(1) Uani ? ? C
C27 0.7401(1) -0.3230(3) 0.7089(1) 0.033(1) Uani ? ? C
C28 0.8982(1) -0.4838(3) 0.5333(1) 0.032(1) Uani ? ? C
C29 0.8615(2) -0.6009(3) 0.5320(2) 0.037(1) Uani ? ? C
C30 0.8056(2) -0.6230(3) 0.5742(2) 0.036(1) Uani ? ? C
C31 0.7859(1) -0.5278(2) 0.6165(2) 0.030(1) Uani ? ? C
N 0.9743(1) -0.0643(2) 0.6652(1) 0.032(1) Uani ? ? N
C32 1.0363(2) -0.0371(3) 0.6250(2) 0.038(2) Uani ? ? C
C33 1.0280(2) 0.0912(4) 0.5874(2) 0.054(2) Uani ? ? C
C34 1.1156(2) -0.0503(3) 0.6707(2) 0.057(2) Uani ? ? C
C35 0.9693(2) 0.0282(3) 0.7234(2) 0.039(2) Uani ? ? C
C36 0.9734(2) -0.0371(3) 0.7946(2) 0.051(2) Uani ? ? C
C37 0.9015(2) 0.1198(3) 0.7051(2) 0.056(2) Uani ? ? C
H1 0.6076 0.2205 0.5285 0.0404 Uiso calc C2 H
H2 0.5806 0.4356 0.4993 0.0484 Uiso calc C3 H
H3 0.5595 0.5821 0.5864 0.0463 Uiso calc C4 H
H4 0.5675 0.5143 0.7031 0.0491 Uiso calc C5 H
H5 0.5914 0.2982 0.7327 0.0422 Uiso calc C6 H
H6 0.5472 -0.1851 0.6284 0.0557 Uiso calc C8 H
H7 0.4261 -0.2751 0.6160 0.0630 Uiso calc C9 H
H8 0.3209 -0.1415 0.6115 0.0701 Uiso calc C10 H
H9 0.3360 0.0784 0.6236 0.0811 Uiso calc C11 H
H10 0.4576 0.1716 0.6422 0.0602 Uiso calc C12 H
H11 0.7409 0.1629 0.7470 0.0510 Uiso calc C14 H
H12 0.7896 0.1402 0.8683 0.0606 Uiso calc C15 H
H13 0.7254 0.0147 0.9395 0.0544 Uiso calc C16 H
H14 0.6111 -0.0841 0.8910 0.0532 Uiso calc C17 H
H15 0.5623 -0.0625 0.7709 0.0423 Uiso calc C18 H
H16 0.9564 -0.2458 0.5518 0.0347 Uiso calc C24 H
H17 0.8339 -0.1257 0.7081 0.0341 Uiso calc C25 H
H18 0.7354 -0.2491 0.7369 0.0437 Uiso calc C27 H
H19 0.6943 -0.3355 0.6760 0.0437 Uiso calc C27 H
H20 0.7499 -0.3964 0.7387 0.0437 Uiso calc C27 H
H21 0.9334 -0.4694 0.5023 0.0429 Uiso calc C28 H
H22 0.8741 -0.6676 0.5023 0.0518 Uiso calc C29 H
H23 0.7815 -0.7046 0.5731 0.0508 Uiso calc C30 H
H24 0.7464 -0.5426 0.6429 0.0415 Uiso calc C31 H
H25 1.0692 0.1031 0.5627 0.0706 Uiso calc C33 H
H26 0.9814 0.0929 0.5547 0.0706 Uiso calc C33 H
H27 1.0282 0.1581 0.6212 0.0706 Uiso calc C33 H
H28 1.1533 -0.0320 0.6427 0.0790 Uiso calc C34 H
H29 1.1204 0.0085 0.7092 0.0790 Uiso calc C34 H
H30 1.1223 -0.1356 0.6885 0.0790 Uiso calc C34 H
H31 0.9700 0.0259 0.8298 0.0699 Uiso calc C36 H
H32 0.9324 -0.0961 0.7922 0.0699 Uiso calc C36 H
H33 1.0203 -0.0819 0.8063 0.0699 Uiso calc C36 H
H34 0.9005 0.1770 0.7436 0.0764 Uiso calc C37 H
H35 0.9063 0.1678 0.6639 0.0764 Uiso calc C37 H
H36 0.8556 0.0715 0.6965 0.0764 Uiso calc C37 H
H37 1.0314 -0.1016 0.5894 0.0510 Uiso calc C32 H
H38 1.0135 0.0807 0.7280 0.0508 Uiso calc C35 H

loop_
_atom_site_aniso_label
_atom_site_aniso_U_11
_atom_site_aniso_U_22
_atom_site_aniso_U_33
_atom_site_aniso_U_12
_atom_site_aniso_U_13
_atom_site_aniso_U_23
_atom_site_aniso_type_symbol
AU 0.02982(5) 0.02481(6) 0.02382(5) 0.00681(4) 0.00581(4) -0.00187(4) Au
MO 0.01953(8) 0.0177(1) 0.0200(1) 0.00061(7) 0.00083(7) -0.00089(8) Mo
P 0.0271(3) 0.0240(3) 0.0225(3) 0.0042(2) 0.0056(2) -0.0000(3) P
C1 0.024(1) 0.027(1) 0.028(1) 0.002(1) 0.0071(9) -0.000(1) C
C2 0.036(1) 0.032(1) 0.025(1) 0.003(1) 0.003(1) -0.000(1) C
C3 0.041(1) 0.035(1) 0.035(1) 0.000(1) 0.006(1) 0.011(1) C
C4 0.034(1) 0.025(1) 0.048(2) 0.004(1) 0.009(1) 0.009(1) C
C5 0.041(1) 0.027(2) 0.048(2) -0.001(1) 0.015(1) -0.007(1) C
C6 0.040(1) 0.031(1) 0.029(1) 0.002(1) 0.013(1) 0.001(1) C
C7 0.032(1) 0.031(1) 0.021(1) -0.002(1) 0.004(1) 0.005(1) C
C8 0.048(1) 0.041(2) 0.041(2) -0.006(1) 0.011(1) -0.010(1) C
C9 0.058(2) 0.051(2) 0.038(2) -0.020(1) 0.010(1) -0.010(1) C
C10 0.044(1) 0.075(2) 0.039(2) -0.023(1) -0.003(1) 0.022(2) C
C11 0.029(1) 0.075(2) 0.079(2) 0.002(1) 0.000(2) 0.041(2) C
C12 0.035(1) 0.042(2) 0.061(2) 0.005(1) 0.003(1) 0.020(2) C
C13 0.030(1) 0.026(1) 0.026(1) 0.007(1) 0.003(1) -0.001(1) C
C14 0.033(1) 0.051(2) 0.032(1) -0.003(1) 0.004(1) 0.000(1) C
C15 0.037(1) 0.059(2) 0.038(2) 0.001(1) -0.010(1) -0.002(2) C
C16 0.049(2) 0.046(2) 0.027(1) 0.016(1) -0.003(1) 0.005(1) C
C17 0.054(2) 0.041(2) 0.027(1) 0.007(1) 0.004(1) 0.008(1) C
C18 0.037(1) 0.032(1) 0.028(1) 0.003(1) 0.005(1) 0.003(1) C
C19 0.028(1) 0.020(1) 0.019(1) 0.002(1) 0.0042(9) -0.000(1) C
O1 0.0252(8) 0.036(1) 0.036(1) -0.0065(7) 0.0003(7) -0.0058(8) O
C20 0.023(1) 0.027(1) 0.031(1) -0.003(1) 0.003(1) -0.000(1) C
O2 0.054(1) 0.052(1) 0.0255(9) -0.011(1) 0.0092(8) -0.0040(9) O
C21 0.028(1) 0.029(1) 0.025(1) -0.002(1) 0.004(1) -0.004(1) C
O3 0.052(1) 0.0242(9) 0.056(1) -0.0056(9) 0.0171(9) 0.0055(9) O
C22 0.024(1) 0.022(1) 0.028(1) 0.002(1) -0.006(1) 0.003(1) C
C23 0.023(1) 0.024(1) 0.029(1) 0.006(1) -0.005(1) -0.001(1) C
C24 0.020(1) 0.030(1) 0.029(1) 0.001(1) 0.0009(9) 0.001(1) C
B 0.023(1) 0.027(1) 0.027(1) -0.001(1) -0.000(1) 0.002(1) B
C25 0.026(1) 0.028(1) 0.023(1) -0.001(1) -0.001(1) -0.001(1) C
C26 0.025(1) 0.028(1) 0.024(1) -0.001(1) -0.004(1) 0.004(1) C
C27 0.035(1) 0.035(1) 0.031(1) -0.005(1) 0.004(1) 0.004(1) C
C28 0.028(1) 0.033(1) 0.035(1) 0.010(1) -0.002(1) -0.004(1) C
C29 0.040(1) 0.029(1) 0.044(2) 0.011(1) -0.008(1) -0.010(1) C
C30 0.043(1) 0.022(1) 0.048(2) 0.002(1) -0.003(1) -0.001(1) C
C31 0.029(1) 0.024(1) 0.039(2) -0.002(1) -0.003(1) 0.004(1) C
N 0.029(1) 0.034(1) 0.032(1) -0.0080(9) 0.0020(9) -0.004(1) N
C32 0.029(1) 0.045(2) 0.043(2) -0.011(1) 0.004(1) -0.004(1) C
C33 0.043(2) 0.063(2) 0.057(2) -0.008(2) 0.009(1) 0.018(2) C
C34 0.034(2) 0.077(3) 0.071(2) -0.006(1) 0.007(2) 0.018(2) C
C35 0.036(1) 0.036(2) 0.045(2) -0.014(1) 0.005(1) -0.014(1) C
C36 0.052(2) 0.072(2) 0.035(2) -0.018(1) 0.000(1) -0.016(2) C
C37 0.062(2) 0.034(2) 0.084(2) -0.008(1) 0.023(2) -0.014(2) C

loop_
_atom_type_symbol
_atom_type_description
_atom_type_scat_dispersion_real
_atom_type_scat_dispersion_imag
_atom_type_scat_source
C ? 0.002 0.002 International_Tables_Vol_IV_Table_2.3.1
H ? 0.000 0.000 International_Tables_Vol_IV_Table_2.3.1
Au ? -2.688 8.798 International_Tables_Vol_IV_Table_2.3.1
B ? 0.000 0.001 International_Tables_Vol_IV_Table_2.3.1
Mo ? -1.825 0.688 International_Tables_Vol_IV_Table_2.3.1
N ? 0.004 0.003 International_Tables_Vol_IV_Table_2.3.1
O ? 0.008 0.006 International_Tables_Vol_IV_Table_2.3.1
P ? 0.090 0.095 International_Tables_Vol_IV_Table_2.3.1

loop_
_geom_angle_atom_site_label_1
_geom_angle_atom_site_label_2
_geom_angle_atom_site_label_3
_geom_angle
_geom_angle_site_symmetry_1
_geom_angle_site_symmetry_2
_geom_angle_site_symmetry_3
_geom_angle_publ_flag
MO AU P 166.16(2) . . . ?
MO AU C19 44.38(5) . . . ?
MO AU C21 43.63(6) . . . ?
P AU C19 137.12(6) . . . ?
P AU C21 144.41(6) . . . ?
C19 AU C21 75.90(8) . . . ?
AU MO C19 61.36(7) . . . ?
AU MO C20 118.67(7) . . . ?
AU MO C21 65.02(8) . . . ?
AU MO C22 117.04(6) . . . ?
AU MO C23 149.14(7) . . . ?
AU MO C24 139.25(7) . . . ?
AU MO B 104.43(7) . . . ?
AU MO C25 81.02(6) . . . ?
AU MO C26 86.47(6) . . . ?
C19 MO C20 81.4(1) . . . ?
C19 MO C21 104.4(1) . . . ?
C19 MO C22 95.40(9) . . . ?
C19 MO C23 119.4(1) . . . ?
C19 MO C24 154.3(1) . . . ?
C19 MO B 155.2(1) . . . ?
C19 MO C25 119.94(9) . . . ?
C19 MO C26 95.58(9) . . . ?
C20 MO C21 81.6(1) . . . ?
C20 MO C22 113.1(1) . . . ?
C20 MO C23 90.7(1) . . . ?
C20 MO C24 94.21(9) . . . ?
C20 MO B 123.05(9) . . . ?
C20 MO C25 157.33(9) . . . ?
C20 MO C26 147.8(1) . . . ?
C21 MO C22 157.1(1) . . . ?
C21 MO C23 133.8(1) . . . ?
C21 MO C24 100.0(1) . . . ?
C21 MO B 85.1(1) . . . ?
C21 MO C25 98.6(1) . . . ?
C21 MO C26 129.6(1) . . . ?
C22 MO C23 34.78(9) . . . ?
C22 MO C24 62.86(8) . . . ?
C22 MO B 72.20(9) . . . ?
C22 MO C25 60.81(9) . . . ?
C22 MO C26 34.89(9) . . . ?
C23 MO C24 34.94(9) . . . ?
C23 MO B 61.40(9) . . . ?
C23 MO C25 72.60(9) . . . ?
C23 MO C26 62.68(9) . . . ?
C24 MO B 34.85(9) . . . ?
C24 MO C25 63.31(9) . . . ?
C24 MO C26 74.66(9) . . . ?
B MO C25 35.23(9) . . . ?
B MO C26 61.80(9) . . . ?
C25 MO C26 33.38(8) . . . ?
C19 MO C20 81.4(1) . . . ?
C19 MO C21 104.4(1) . . . ?
C20 MO C21 81.6(1) . . . ?
C1 P C7 104.5(1) . . . ?
C1 P C13 105.6(1) . . . ?
C7 P C13 105.3(1) . . . ?
P C1 C2 118.2(2) . . . ?
P C1 C6 122.6(2) . . . ?
C2 C1 C6 119.1(3) . . . ?
C1 C2 C3 119.9(3) . . . ?
C2 C3 C4 120.4(3) . . . ?
C3 C4 C5 119.9(3) . . . ?
C4 C5 C6 120.2(3) . . . ?
C1 C6 C5 120.4(3) . . . ?
P C7 C8 119.1(2) . . . ?
P C7 C12 122.0(2) . . . ?
C8 C7 C12 118.9(3) . . . ?
C7 C8 C9 121.3(3) . . . ?
C8 C9 C10 119.2(3) . . . ?
C9 C10 C11 120.7(3) . . . ?
C10 C11 C12 121.1(3) . . . ?
C7 C12 C11 118.7(3) . . . ?
P C13 C14 118.8(2) . . . ?
P C13 C18 122.4(2) . . . ?
C14 C13 C18 118.7(3) . . . ?
C13 C14 C15 119.9(3) . . . ?
C14 C15 C16 120.2(3) . . . ?
C15 C16 C17 119.9(3) . . . ?
C16 C17 C18 120.1(3) . . . ?
C13 C18 C17 121.1(3) . . . ?
MO C19 O1 171.5(2) . . . ?
MO C20 O2 178.4(2) . . . ?
MO C21 O3 173.6(2) . . . ?
C23 C22 C26 119.5(2) . . . ?
C23 C22 C31 118.8(3) . . . ?
C26 C22 C31 121.7(2) . . . ?
C22 C23 C24 121.3(2) . . . ?
C22 C23 C28 117.5(2) . . . ?
C24 C23 C28 121.2(3) . . . ?
C23 C24 B 122.0(2) . . . ?
C24 B C25 109.9(2) . . . ?
C24 B N 125.4(2) . . . ?
C25 B N 124.6(3) . . . ?
B C25 C26 124.1(2) . . . ?
C22 C26 C25 120.3(2) . . . ?
C22 C26 C27 119.8(2) . . . ?
C25 C26 C27 119.9(2) . . . ?
C23 C28 C29 120.9(3) . . . ?
C28 C29 C30 121.0(3) . . . ?
C29 C30 C31 120.3(3) . . . ?
C22 C31 C30 121.2(3) . . . ?
B N C32 121.5(2) . . . ?
B N C35 123.9(2) . . . ?
C32 N C35 114.5(2) . . . ?
N C32 C33 113.3(2) . . . ?
N C32 C34 112.6(3) . . . ?
C33 C32 C34 110.8(2) . . . ?
N C35 C36 112.7(3) . . . ?
N C35 C37 112.3(3) . . . ?
C36 C35 C37 113.3(3) . . . ?

loop_
_geom_bond_atom_site_label_1
_geom_bond_atom_site_label_2
_geom_bond_distance
_geom_bond_site_symmetry_1
_geom_bond_site_symmetry_2
_geom_bond_publ_flag
AU MO 2.7248(2) . . ?
AU P 2.2750(7) . . ?
AU C19 2.485(3) . . ?
AU C21 2.607(3) . . ?
MO C19 1.980(2) . . ?
MO C20 1.979(3) . . ?
MO C21 1.984(3) . . ?
MO C22 2.438(3) . . ?
MO C23 2.403(2) . . ?
MO C24 2.379(2) . . ?
MO B 2.670(3) . . ?
MO C25 2.462(2) . . ?
MO C26 2.419(3) . . ?
MO C19 1.980(2) . . ?
MO C20 1.979(3) . . ?
MO C21 1.984(3) . . ?
P C1 1.816(3) . . ?
P C7 1.827(3) . . ?
P C13 1.824(3) . . ?
C1 C2 1.397(4) . . ?
C1 C6 1.392(4) . . ?
C2 C3 1.387(4) . . ?
C3 C4 1.391(5) . . ?
C4 C5 1.375(5) . . ?
C5 C6 1.392(4) . . ?
C7 C8 1.398(4) . . ?
C7 C12 1.402(4) . . ?
C8 C9 1.383(4) . . ?
C9 C10 1.374(5) . . ?
C10 C11 1.371(6) . . ?
C11 C12 1.396(5) . . ?
C13 C14 1.396(4) . . ?
C13 C18 1.388(4) . . ?
C14 C15 1.397(4) . . ?
C15 C16 1.381(5) . . ?
C16 C17 1.378(5) . . ?
C17 C18 1.381(4) . . ?
C19 O1 1.171(3) . . ?
C20 O2 1.153(3) . . ?
C21 O3 1.163(3) . . ?
C22 C23 1.447(4) . . ?
C22 C26 1.456(4) . . ?
C22 C31 1.445(4) . . ?
C23 C24 1.435(4) . . ?
C23 C28 1.444(4) . . ?
C24 B 1.538(4) . . ?
B C25 1.566(4) . . ?
B N 1.422(4) . . ?
C25 C26 1.402(4) . . ?
C26 C27 1.518(4) . . ?
C28 C29 1.380(5) . . ?
C29 C30 1.409(5) . . ?
C30 C31 1.364(4) . . ?
N C32 1.483(4) . . ?
N C35 1.487(4) . . ?
C32 C33 1.510(5) . . ?
C32 C34 1.534(5) . . ?
C35 C36 1.514(5) . . ?
C35 C37 1.531(5) . . ?

loop_
_geom_contact_atom_site_label_1
_geom_contact_atom_site_label_2
_geom_contact_distance
_geom_contact_site_symmetry_1
_geom_contact_site_symmetry_2
_geom_contact_publ_flag
? ? ? ? ? ?
